data_7156536
loop_
_publ_author_name
'Li, Tao'
'Wu, Guangmiao'
'Feng, Shangbiao'
'Wang, Zemin'
'Xie, Xingang'
'She, Xuegong'

_publ_section_title
;
 A rapid construction of the ABC tricyclic skeleton of malabanone A.
;
_journal_issue 44
_journal_name_full 'Organic &amp; biomolecular chemistry'
_journal_page_first 8491
_journal_page_last 8494
_journal_paper_doi 10.1039/c8ob02495b
_journal_volume 16
_journal_year 2018
_chemical_formula_sum 'C21 H27 N O4'
_chemical_formula_weight 357.44
_space_group_IT_number 4
_space_group_name_Hall 'P 2yb'
_space_group_name_H-M_alt 'P 1 21 1'
_symmetry_space_group_name_Hall 'P 2yb'
_symmetry_space_group_name_H-M 'P 1 21 1'
_atom_sites_solution_hydrogens geom
_atom_sites_solution_primary direct
_atom_sites_solution_secondary difmap
_audit_creation_method SHELXL-97
_audit_update_record
;
2018-09-17 deposited with the CCDC.
2018-10-25 downloaded from the CCDC.
;
_cell_angle_alpha 90.00
_cell_angle_beta 94.117(4)
_cell_angle_gamma 90.00
_cell_formula_units_Z 2
_cell_length_a 7.3514(3)
_cell_length_b 7.7395(3)
_cell_length_c 16.0309(6)
_cell_measurement_temperature 293(2)
_cell_volume 909.74(6)
_computing_structure_refinement 'SHELXL-97 (Sheldrick, 1997)'
_computing_structure_solution 'SHELXS-97 (Sheldrick, 1990)'
_diffrn_ambient_temperature 293(2)
_diffrn_measured_fraction_theta_full 0.990
_diffrn_measured_fraction_theta_max 0.991
_diffrn_radiation_monochromator graphite
_diffrn_radiation_source 'fine-focus sealed tube'
_diffrn_radiation_type CuK\a
_diffrn_radiation_wavelength 1.54184
_diffrn_reflns_av_R_equivalents 0.0197
_diffrn_reflns_av_sigmaI/netI 0.0260
_diffrn_reflns_limit_h_max 8
_diffrn_reflns_limit_h_min -8
_diffrn_reflns_limit_k_max 9
_diffrn_reflns_limit_k_min -9
_diffrn_reflns_limit_l_max 18
_diffrn_reflns_limit_l_min -19
_diffrn_reflns_number 6770
_diffrn_reflns_theta_full 70.72
_diffrn_reflns_theta_max 70.72
_diffrn_reflns_theta_min 5.53
_exptl_absorpt_coefficient_mu 0.724
_exptl_crystal_density_diffrn 1.305
_exptl_crystal_density_method 'not measured'
_exptl_crystal_F_000 384
_refine_diff_density_max 0.184
_refine_diff_density_min -0.138
_refine_diff_density_rms 0.036
_refine_ls_abs_structure_details 'Flack H D (1983), Acta Cryst. A39, 876-881'
_refine_ls_abs_structure_Flack -0.02(18)
_refine_ls_extinction_method none
_refine_ls_goodness_of_fit_ref 1.072
_refine_ls_hydrogen_treatment mixed
_refine_ls_matrix_type full
_refine_ls_number_parameters 239
_refine_ls_number_reflns 3339
_refine_ls_number_restraints 1
_refine_ls_restrained_S_all 1.072
_refine_ls_R_factor_all 0.0332
_refine_ls_R_factor_gt 0.0327
_refine_ls_shift/su_max 0.000
_refine_ls_shift/su_mean 0.000
_refine_ls_structure_factor_coef Fsqd
_refine_ls_weighting_details 'calc w=1/[\s^2^(Fo^2^)+(0.0407P)^2^+0.2458P] where P=(Fo^2^+2Fc^2^)/3'
_refine_ls_weighting_scheme calc
_refine_ls_wR_factor_gt 0.0855
_refine_ls_wR_factor_ref 0.0860
_reflns_number_gt 3296
_reflns_number_total 3339
_reflns_threshold_expression >2sigma(I)
_cod_data_source_file c8ob02495b2.cif
_cod_data_source_block litao_0709
_cod_depositor_comments 'Adding full bibliography for 7156534--7156536.cif.'
_cod_database_code 7156536

loop_
_symmetry_equiv_pos_as_xyz
'x, y, z'
'-x, y+1/2, -z'

loop_
_atom_site_label
_atom_site_type_symbol
_atom_site_fract_x
_atom_site_fract_y
_atom_site_fract_z
_atom_site_U_iso_or_equiv
_atom_site_adp_type
_atom_site_occupancy
_atom_site_symmetry_multiplicity
_atom_site_calc_flag
_atom_site_refinement_flags
O1 O -0.63183(18) -1.02357(17) -0.05246(8) 0.0330(3) Uani 1 1 d .
O2 O -0.46858(15) -0.44449(18) -0.27522(7) 0.0293(3) Uani 1 1 d .
O3 O -0.7672(2) -0.4861(2) -0.59091(8) 0.0448(4) Uani 1 1 d .
O4 O -0.54324(19) -0.32242(19) -0.53067(8) 0.0364(3) Uani 1 1 d .
N1 N -0.8175(2) -1.0447(2) -0.08364(9) 0.0298(3) Uani 1 1 d .
C1 C -0.8794(2) -0.8969(2) -0.10567(9) 0.0220(3) Uani 1 1 d .
C1AA C -0.7853(2) -0.6613(2) -0.00867(10) 0.0262(4) Uani 1 1 d .
H1AA H -0.9084 -0.6190 -0.0119 0.039 Uiso 1 1 calc R
H1AB H -0.7024 -0.5667 0.0018 0.039 Uiso 1 1 calc R
H1AC H -0.7691 -0.7437 0.0360 0.039 Uiso 1 1 calc R
C2 C -1.0677(2) -0.8641(2) -0.14341(10) 0.0259(3) Uani 1 1 d .
H2A H -1.1383 -0.8044 -0.1035 0.031 Uiso 1 1 calc R
H2B H -1.1275 -0.9731 -0.1575 0.031 Uiso 1 1 calc R
C2AA C -1.0547(2) -0.4602(2) -0.15522(10) 0.0247(3) Uani 1 1 d .
H2AA H -1.0901 -0.5193 -0.1063 0.037 Uiso 1 1 calc R
H2AB H -1.1616 -0.4206 -0.1875 0.037 Uiso 1 1 calc R
H2AC H -0.9792 -0.3631 -0.1387 0.037 Uiso 1 1 calc R
C3 C -1.0582(2) -0.7533(2) -0.22280(10) 0.0236(3) Uani 1 1 d .
H3A H -1.1813 -0.7237 -0.2439 0.028 Uiso 1 1 calc R
H3B H -1.0039 -0.8214 -0.2653 0.028 Uiso 1 1 calc R
C3AA C -0.6361(2) -0.4686(2) -0.15250(9) 0.0219(3) Uani 1 1 d .
H3AA H -0.6943 -0.3957 -0.1130 0.026 Uiso 1 1 calc R
H3AB H -0.5177 -0.5022 -0.1270 0.026 Uiso 1 1 calc R
C4 C -0.9472(2) -0.5850(2) -0.20848(9) 0.0200(3) Uani 1 1 d .
C5 C -0.7517(2) -0.6303(2) -0.16927(9) 0.0184(3) Uani 1 1 d .
H5 H -0.6924 -0.6953 -0.2122 0.022 Uiso 1 1 calc R
C6 C -0.7470(2) -0.7488(2) -0.09186(9) 0.0205(3) Uani 1 1 d .
C7 C -0.5721(2) -0.8560(2) -0.08046(11) 0.0264(4) Uani 1 1 d .
H7A H -0.5145 -0.8662 -0.1328 0.032 Uiso 1 1 calc R
H7B H -0.4863 -0.8039 -0.0390 0.032 Uiso 1 1 calc R
C8 C -0.9180(2) -0.4983(2) -0.29257(10) 0.0201(3) Uani 1 1 d .
C9 C -0.7768(2) -0.3536(2) -0.29566(9) 0.0221(3) Uani 1 1 d .
C10 C -0.6097(2) -0.3658(2) -0.23104(10) 0.0240(3) Uani 1 1 d .
H10 H -0.5713 -0.2485 -0.2149 0.029 Uiso 1 1 calc R
C11 C -0.4831(2) -0.3670(3) -0.35674(10) 0.0289(4) Uani 1 1 d .
H11A H -0.4206 -0.4355 -0.3966 0.035 Uiso 1 1 calc R
H11B H -0.4340 -0.2507 -0.3553 0.035 Uiso 1 1 calc R
C12 C -0.6850(2) -0.3665(2) -0.37750(10) 0.0236(3) Uani 1 1 d .
C13 C -0.7830(2) -0.3985(2) -0.44953(10) 0.0262(4) Uani 1 1 d .
C14 C -0.9817(2) -0.4478(3) -0.44620(10) 0.0296(4) Uani 1 1 d .
H14A H -1.0568 -0.3450 -0.4527 0.035 Uiso 1 1 calc R
H14B H -1.0166 -0.5255 -0.4921 0.035 Uiso 1 1 calc R
C15 C -1.0150(2) -0.5347(2) -0.36420(10) 0.0253(3) Uani 1 1 d .
H15 H -1.1069 -0.6171 -0.3635 0.030 Uiso 1 1 calc R
C16 C -0.7014(3) -0.4097(2) -0.53070(11) 0.0290(4) Uani 1 1 d .
C17 C -0.4452(3) -0.3372(3) -0.60498(13) 0.0462(5) Uani 1 1 d .
H17A H -0.5178 -0.2903 -0.6518 0.069 Uiso 1 1 calc R
H17B H -0.4200 -0.4567 -0.6153 0.069 Uiso 1 1 calc R
H17C H -0.3326 -0.2745 -0.5974 0.069 Uiso 1 1 calc R
C22 C -0.8721(3) -0.1763(2) -0.29043(11) 0.0290(4) Uani 1 1 d .
H22A H -0.7848 -0.0857 -0.2966 0.043 Uiso 1 1 calc R
H22B H -0.9229 -0.1653 -0.2372 0.043 Uiso 1 1 calc R
H22C H -0.9678 -0.1676 -0.3343 0.043 Uiso 1 1 calc R

loop_
_atom_site_aniso_label
_atom_site_aniso_U_11
_atom_site_aniso_U_22
_atom_site_aniso_U_33
_atom_site_aniso_U_23
_atom_site_aniso_U_13
_atom_site_aniso_U_12
O1 0.0301(7) 0.0257(6) 0.0421(7) 0.0088(6) -0.0046(5) 0.0022(5)
O2 0.0190(5) 0.0411(7) 0.0276(6) 0.0079(5) 0.0000(4) -0.0002(5)
O3 0.0450(8) 0.0625(11) 0.0267(7) -0.0117(7) 0.0018(6) -0.0070(7)
O4 0.0440(8) 0.0391(8) 0.0272(6) -0.0012(5) 0.0102(5) -0.0052(6)
N1 0.0295(8) 0.0265(8) 0.0327(8) 0.0028(6) -0.0021(6) -0.0012(6)
C1 0.0244(8) 0.0214(8) 0.0204(7) -0.0004(6) 0.0028(6) -0.0044(6)
C1AA 0.0272(8) 0.0310(9) 0.0202(7) -0.0027(7) 0.0009(6) -0.0037(7)
C2 0.0212(8) 0.0252(9) 0.0310(8) -0.0004(7) -0.0002(6) -0.0052(6)
C2AA 0.0215(8) 0.0260(9) 0.0265(8) -0.0022(7) 0.0013(6) 0.0027(7)
C3 0.0180(8) 0.0252(9) 0.0268(8) -0.0023(7) -0.0033(6) -0.0015(6)
C3AA 0.0213(7) 0.0233(8) 0.0203(7) -0.0005(6) -0.0036(6) -0.0029(6)
C4 0.0173(7) 0.0208(8) 0.0216(7) -0.0020(6) -0.0005(6) 0.0006(6)
C5 0.0167(7) 0.0200(8) 0.0184(7) -0.0011(6) 0.0006(5) 0.0006(6)
C6 0.0169(7) 0.0232(8) 0.0209(7) 0.0009(6) -0.0014(6) -0.0025(6)
C7 0.0211(8) 0.0281(9) 0.0298(8) 0.0076(7) -0.0009(6) 0.0020(7)
C8 0.0169(7) 0.0200(8) 0.0229(7) -0.0010(6) -0.0011(6) 0.0036(6)
C9 0.0233(8) 0.0207(8) 0.0220(7) -0.0007(6) -0.0015(6) 0.0003(6)
C10 0.0231(8) 0.0241(8) 0.0239(7) -0.0003(7) -0.0030(6) -0.0048(6)
C11 0.0262(8) 0.0339(10) 0.0266(8) 0.0064(7) 0.0024(6) -0.0022(7)
C12 0.0264(8) 0.0187(8) 0.0255(8) 0.0026(6) 0.0011(6) 0.0015(6)
C13 0.0289(9) 0.0249(9) 0.0245(8) 0.0036(6) -0.0007(6) 0.0038(7)
C14 0.0282(9) 0.0372(10) 0.0224(8) 0.0012(7) -0.0046(6) 0.0014(8)
C15 0.0204(8) 0.0299(9) 0.0249(8) -0.0002(7) -0.0027(6) -0.0006(6)
C16 0.0334(9) 0.0272(9) 0.0261(8) 0.0014(7) -0.0001(7) 0.0051(7)
C17 0.0559(13) 0.0493(13) 0.0364(10) -0.0034(10) 0.0231(10) -0.0065(11)
C22 0.0354(9) 0.0226(9) 0.0289(8) 0.0004(7) 0.0017(7) 0.0040(7)

loop_
_atom_type_symbol
_atom_type_description
_atom_type_scat_dispersion_real
_atom_type_scat_dispersion_imag
_atom_type_scat_source
C C 0.0181 0.0091 'International Tables Vol C Tables 4.2.6.8 and 6.1.1.4'
H H 0.0000 0.0000 'International Tables Vol C Tables 4.2.6.8 and 6.1.1.4'
N N 0.0311 0.0180 'International Tables Vol C Tables 4.2.6.8 and 6.1.1.4'
O O 0.0492 0.0322 'International Tables Vol C Tables 4.2.6.8 and 6.1.1.4'

loop_
_geom_angle_atom_site_label_1
_geom_angle_atom_site_label_2
_geom_angle_atom_site_label_3
_geom_angle
N1 O1 C7 107.27(12)
C10 O2 C11 105.28(13)
C16 O4 C17 116.34(16)
C1 N1 O1 107.92(14)
N1 C1 C2 124.63(15)
N1 C1 C6 115.35(14)
C2 C1 C6 120.02(14)
C6 C1AA H1AA 109.5
C6 C1AA H1AB 109.5
H1AA C1AA H1AB 109.5
C6 C1AA H1AC 109.5
H1AA C1AA H1AC 109.5
H1AB C1AA H1AC 109.5
C1 C2 C3 109.51(13)
C1 C2 H2A 109.8
C3 C2 H2A 109.8
C1 C2 H2B 109.8
C3 C2 H2B 109.8
H2A C2 H2B 108.2
C4 C2AA H2AA 109.5
C4 C2AA H2AB 109.5
H2AA C2AA H2AB 109.5
C4 C2AA H2AC 109.5
H2AA C2AA H2AC 109.5
H2AB C2AA H2AC 109.5
C2 C3 C4 113.65(13)
C2 C3 H3A 108.8
C4 C3 H3A 108.8
C2 C3 H3B 108.8
C4 C3 H3B 108.8
H3A C3 H3B 107.7
C10 C3AA C5 112.80(12)
C10 C3AA H3AA 109.0
C5 C3AA H3AA 109.0
C10 C3AA H3AB 109.0
C5 C3AA H3AB 109.0
H3AA C3AA H3AB 107.8
C8 C4 C2AA 108.74(13)
C8 C4 C3 110.09(13)
C2AA C4 C3 108.86(13)
C8 C4 C5 105.57(12)
C2AA C4 C5 114.17(12)
C3 C4 C5 109.34(12)
C3AA C5 C6 111.49(12)
C3AA C5 C4 111.77(12)
C6 C5 C4 115.02(12)
C3AA C5 H5 105.9
C6 C5 H5 105.9
C4 C5 H5 105.9
C1 C6 C7 97.68(14)
C1 C6 C1AA 107.74(13)
C7 C6 C1AA 109.85(13)
C1 C6 C5 110.91(12)
C7 C6 C5 112.89(13)
C1AA C6 C5 116.12(14)
O1 C7 C6 104.54(13)
O1 C7 H7A 110.8
C6 C7 H7A 110.8
O1 C7 H7B 110.8
C6 C7 H7B 110.8
H7A C7 H7B 108.9
C15 C8 C9 116.60(14)
C15 C8 C4 124.23(15)
C9 C8 C4 119.09(13)
C12 C9 C8 108.91(13)
C12 C9 C22 109.61(13)
C8 C9 C22 109.66(13)
C12 C9 C10 101.14(12)
C8 C9 C10 116.14(14)
C22 C9 C10 110.97(14)
O2 C10 C3AA 109.17(13)
O2 C10 C9 105.20(12)
C3AA C10 C9 116.39(13)
O2 C10 H10 108.6
C3AA C10 H10 108.6
C9 C10 H10 108.6
O2 C11 C12 102.19(13)
O2 C11 H11A 111.3
C12 C11 H11A 111.3
O2 C11 H11B 111.3
C12 C11 H11B 111.3
H11A C11 H11B 109.2
C13 C12 C11 130.85(16)
C13 C12 C9 120.76(15)
C11 C12 C9 107.59(13)
C12 C13 C16 122.95(16)
C12 C13 C14 118.47(15)
C16 C13 C14 118.11(15)
C15 C14 C13 111.06(13)
C15 C14 H14A 109.4
C13 C14 H14A 109.4
C15 C14 H14B 109.4
C13 C14 H14B 109.4
H14A C14 H14B 108.0
C8 C15 C14 122.88(16)
C8 C15 H15 118.6
C14 C15 H15 118.6
O3 C16 O4 123.03(17)
O3 C16 C13 124.82(18)
O4 C16 C13 112.15(15)
O4 C17 H17A 109.5
O4 C17 H17B 109.5
H17A C17 H17B 109.5
O4 C17 H17C 109.5
H17A C17 H17C 109.5
H17B C17 H17C 109.5
C9 C22 H22A 109.5
C9 C22 H22B 109.5
H22A C22 H22B 109.5
C9 C22 H22C 109.5
H22A C22 H22C 109.5
H22B C22 H22C 109.5

loop_
_geom_bond_atom_site_label_1
_geom_bond_atom_site_label_2
_geom_bond_distance
O1 N1 1.4287(19)
O1 C7 1.451(2)
O2 C10 1.433(2)
O2 C11 1.435(2)
O3 C16 1.204(2)
O4 C16 1.345(2)
O4 C17 1.440(2)
N1 C1 1.272(2)
C1 C2 1.492(2)
C1 C6 1.509(2)
C1AA C6 1.540(2)
C1AA H1AA 0.9600
C1AA H1AB 0.9600
C1AA H1AC 0.9600
C2 C3 1.541(2)
C2 H2A 0.9700
C2 H2B 0.9700
C2AA C4 1.544(2)
C2AA H2AA 0.9600
C2AA H2AB 0.9600
C2AA H2AC 0.9600
C3 C4 1.545(2)
C3 H3A 0.9700
C3 H3B 0.9700
C3AA C10 1.514(2)
C3AA C5 1.525(2)
C3AA H3AA 0.9700
C3AA H3AB 0.9700
C4 C8 1.535(2)
C4 C5 1.566(2)
C5 C6 1.542(2)
C5 H5 0.9800
C6 C7 1.530(2)
C7 H7A 0.9700
C7 H7B 0.9700
C8 C15 1.337(2)
C8 C9 1.530(2)
C9 C12 1.521(2)
C9 C22 1.547(2)
C9 C10 1.552(2)
C10 H10 0.9800
C11 C12 1.498(2)
C11 H11A 0.9700
C11 H11B 0.9700
C12 C13 1.340(2)
C13 C16 1.474(2)
C13 C14 1.514(2)
C14 C15 1.512(2)
C14 H14A 0.9700
C14 H14B 0.9700
C15 H15 0.9300
C17 H17A 0.9600
C17 H17B 0.9600
C17 H17C 0.9600
C22 H22A 0.9600
C22 H22B 0.9600
C22 H22C 0.9600

loop_
_geom_torsion_atom_site_label_1
_geom_torsion_atom_site_label_2
_geom_torsion_atom_site_label_3
_geom_torsion_atom_site_label_4
_geom_torsion
C7 O1 N1 C1 -16.47(18)
O1 N1 C1 C2 178.56(14)
O1 N1 C1 C6 -0.99(19)
N1 C1 C2 C3 -130.54(17)
C6 C1 C2 C3 48.99(19)
C1 C2 C3 C4 -53.29(18)
C2 C3 C4 C8 170.66(13)
C2 C3 C4 C2AA -70.23(17)
C2 C3 C4 C5 55.11(17)
C10 C3AA C5 C6 169.57(13)
C10 C3AA C5 C4 -60.14(17)
C8 C4 C5 C3AA 62.40(15)
C2AA C4 C5 C3AA -56.98(17)
C3 C4 C5 C3AA -179.19(12)
C8 C4 C5 C6 -169.16(13)
C2AA C4 C5 C6 71.46(17)
C3 C4 C5 C6 -50.75(17)
N1 C1 C6 C7 16.49(18)
C2 C1 C6 C7 -163.08(14)
N1 C1 C6 C1AA -97.27(17)
C2 C1 C6 C1AA 83.16(17)
N1 C1 C6 C5 134.63(15)
C2 C1 C6 C5 -44.95(19)
C3AA C5 C6 C1 173.11(13)
C4 C5 C6 C1 44.52(17)
C3AA C5 C6 C7 -78.44(17)
C4 C5 C6 C7 152.98(13)
C3AA C5 C6 C1AA 49.69(17)
C4 C5 C6 C1AA -78.89(16)
N1 O1 C7 C6 26.42(17)
C1 C6 C7 O1 -24.47(15)
C1AA C6 C7 O1 87.59(16)
C5 C6 C7 O1 -141.07(13)
C2AA C4 C8 C15 -102.04(18)
C3 C4 C8 C15 17.1(2)
C5 C4 C8 C15 135.05(16)
C2AA C4 C8 C9 74.54(16)
C3 C4 C8 C9 -166.27(13)
C5 C4 C8 C9 -48.37(17)
C15 C8 C9 C12 -39.00(19)
C4 C8 C9 C12 144.16(14)
C15 C8 C9 C22 80.93(18)
C4 C8 C9 C22 -95.91(16)
C15 C8 C9 C10 -152.30(15)
C4 C8 C9 C10 30.9(2)
C11 O2 C10 C3AA 166.28(13)
C11 O2 C10 C9 40.68(16)
C5 C3AA C10 O2 -80.14(16)
C5 C3AA C10 C9 38.7(2)
C12 C9 C10 O2 -20.61(16)
C8 C9 C10 O2 97.06(15)
C22 C9 C10 O2 -136.83(14)
C12 C9 C10 C3AA -141.59(14)
C8 C9 C10 C3AA -23.9(2)
C22 C9 C10 C3AA 102.20(17)
C10 O2 C11 C12 -43.14(16)
O2 C11 C12 C13 -140.43(19)
O2 C11 C12 C9 29.15(17)
C8 C9 C12 C13 42.7(2)
C22 C9 C12 C13 -77.3(2)
C10 C9 C12 C13 165.53(16)
C8 C9 C12 C11 -128.13(14)
C22 C9 C12 C11 111.90(15)
C10 C9 C12 C11 -5.31(17)
C11 C12 C13 C16 -12.5(3)
C9 C12 C13 C16 179.07(16)
C11 C12 C13 C14 159.49(18)
C9 C12 C13 C14 -8.9(2)
C12 C13 C14 C15 -27.5(2)
C16 C13 C14 C15 144.90(16)
C9 C8 C15 C14 3.8(2)
C4 C8 C15 C14 -179.50(15)
C13 C14 C15 C8 30.7(2)
C17 O4 C16 O3 -5.5(3)
C17 O4 C16 C13 175.07(17)
C12 C13 C16 O3 156.56(19)
C14 C13 C16 O3 -15.5(3)
C12 C13 C16 O4 -24.0(2)
C14 C13 C16 O4 163.96(15)
